data_1569454
loop_
_publ_author_name
'Si, Xiao-Ju'
'Zhao, Xiaofang'
'Wang, Jianli'
'Wang, Xinhai'
'Zhang, Yuanshuo'
'Yang, Dandan'
'Song, Mao-Ping'
'Niu, Jun-Long'

_publ_section_title
;
 Cobalt-catalyzed enantioselective C-H/N-H annulation of aryl sulfonamides
 with allenes or alkynes: facile access to C-N axially chiral sultams.
;
_journal_issue 26
_journal_name_full 'Chemical science'
_journal_page_first 7291
_journal_page_last 7303
_journal_paper_doi 10.1039/d3sc01787g
_journal_volume 14
_journal_year 2023
_chemical_formula_moiety 'C31 H24 N2 O2 S'
_chemical_formula_sum 'C31 H25 N2 O2 S'
_chemical_formula_weight 489.59
_space_group_crystal_system triclinic
_space_group_IT_number 1
_space_group_name_Hall 'P 1'
_space_group_name_H-M_alt 'P 1'
_atom_sites_solution_hydrogens geom
_audit_creation_date 2022-08-30
_audit_creation_method
;
Olex2 1.2
(compiled 2018.05.29 svn.r3508 for OlexSys, GUI svn.r5506)
;
_audit_update_record
;
2023-03-13 deposited with the CCDC.	2023-06-08 downloaded from the CCDC.
;
_cell_angle_alpha 98.03(2)
_cell_angle_beta 92.58(2)
_cell_angle_gamma 90.20(2)
_cell_formula_units_Z 2
_cell_length_a 8.348(5)
_cell_length_b 9.154(5)
_cell_length_c 16.683(9)
_cell_measurement_reflns_used 7524
_cell_measurement_temperature 298(2)
_cell_measurement_theta_max 27.40
_cell_measurement_theta_min 2.25
_cell_volume 1261.0(12)
_computing_cell_refinement 'SAINT v8.37A (Bruker, 2015)'
_computing_data_reduction 'SAINT v8.37A (Bruker, 2015)'
_computing_molecular_graphics 'Olex2 (Dolomanov et al., 2009)'
_computing_publication_material 'Olex2 (Dolomanov et al., 2009)'
_computing_structure_refinement 'ShelXL (Sheldrick, 2015)'
_computing_structure_solution 'SHELXT 2014/5 (Sheldrick, 2014)'
_diffrn_ambient_temperature 298.0
_diffrn_measured_fraction_theta_full 0.974
_diffrn_measured_fraction_theta_max 0.865
_diffrn_measurement_device_type 'Bruker APEX-II CCD'
_diffrn_measurement_method '\f and \w scans'
_diffrn_radiation_type MoK\a
_diffrn_radiation_wavelength 0.71073
_diffrn_reflns_av_R_equivalents 0.0623
_diffrn_reflns_av_unetI/netI 0.0564
_diffrn_reflns_Laue_measured_fraction_full 0.974
_diffrn_reflns_Laue_measured_fraction_max 0.865
_diffrn_reflns_limit_h_max 10
_diffrn_reflns_limit_h_min -10
_diffrn_reflns_limit_k_max 11
_diffrn_reflns_limit_k_min -12
_diffrn_reflns_limit_l_max 21
_diffrn_reflns_limit_l_min -21
_diffrn_reflns_number 39197
_diffrn_reflns_point_group_measured_fraction_full 0.954
_diffrn_reflns_point_group_measured_fraction_max 0.828
_diffrn_reflns_theta_full 25.242
_diffrn_reflns_theta_max 29.026
_diffrn_reflns_theta_min 2.787
_diffrn_standards_number 0
_exptl_absorpt_coefficient_mu 0.160
_exptl_absorpt_correction_T_max 0.7456
_exptl_absorpt_correction_T_min 0.6291
_exptl_absorpt_correction_type none
_exptl_absorpt_process_details
;
SADABS-2016/2 (Bruker,2016/2) was used for absorption correction.
wR2(int) was 0.1264 before and 0.0645 after correction.
The Ratio of minimum to maximum transmission is 0.8437.
The \l/2 correction factor is Not present.
;
_exptl_crystal_colour colour
_exptl_crystal_density_diffrn 1.289
_exptl_crystal_description cube
_exptl_crystal_F_000 514
_refine_diff_density_max 0.304
_refine_diff_density_min -0.385
_refine_diff_density_rms 0.048
_refine_ls_abs_structure_details
;
 Flack x determined using 3137 quotients [(I+)-(I-)]/[(I+)+(I-)]
 (Parsons, Flack and Wagner, Acta Cryst. B69 (2013) 249-259).
;
_refine_ls_abs_structure_Flack -0.01(4)
_refine_ls_extinction_method none
_refine_ls_goodness_of_fit_ref 1.043
_refine_ls_hydrogen_treatment constr
_refine_ls_matrix_type full
_refine_ls_number_parameters 653
_refine_ls_number_reflns 11140
_refine_ls_number_restraints 3
_refine_ls_restrained_S_all 1.043
_refine_ls_R_factor_all 0.0771
_refine_ls_R_factor_gt 0.0495
_refine_ls_shift/su_max 0.001
_refine_ls_shift/su_mean 0.000
_refine_ls_structure_factor_coef Fsqd
_refine_ls_weighting_details 'w=1/[\s^2^(Fo^2^)+(0.0613P)^2^+0.1229P] where P=(Fo^2^+2Fc^2^)/3'
_refine_ls_weighting_scheme calc
_refine_ls_wR_factor_gt 0.1156
_refine_ls_wR_factor_ref 0.1304
_reflns_Friedel_coverage 0.913
_reflns_Friedel_fraction_full 0.935
_reflns_Friedel_fraction_max 0.790
_reflns_number_gt 8118
_reflns_number_total 11140
_reflns_threshold_expression 'I > 2\s(I)'
_cod_data_source_file d3sc01787g2.cif
_cod_data_source_block awjl_b
_cod_depositor_comments 'Adding full bibliography for 1569453--1569454.cif.'
_cod_original_cell_volume 1260.9(12)
_cod_database_code 1569454
_shelx_shelxl_version_number 2018/3
_shelx_space_group_comment
;
The symmetry employed for this shelxl refinement is uniquely defined
by the following loop, which should always be used as a source of
symmetry information in preference to the above space-group names.
They are only intended as comments.
;
_olex2_refinement_description
;
1. Fixed Uiso
 At 1.2 times of:
  All C(H) groups
 At 1.5 times of:
  All C(H,H,H) groups
2.a Aromatic/amide H refined with riding coordinates:
 C52(H52), C7(H7), C11(H11), C41(H41), C51(H51), C19(H19), C48(H48), C13(H13),
 C34(H34), C10(H10), C21(H21), C20(H20), C35(H35), C38(H38), C3(H3), C43(H43),
 C4(H4), C12(H12), C27(H27), C42(H42), C45(H45), C57(H57), C26(H26), C50(H50),
 C49(H49), C18(H18), C14(H14), C60(H60), C17(H17), C61(H61), C44(H44), C62(H62),
  C24(H24), C23(H23), C22(H22), C56(H56)
2.b Idealised Me refined as rotating group:
 C1(H1A,H1B,H1C), C29(H29A,H29B,H29C), C32(H32A,H32B,H32C), C55(H55A,H55B,H55C)
;
_olex2_submission_special_instructions 'No special instructions were received'

loop_
_space_group_symop_operation_xyz
'x, y, z'

loop_
_atom_site_label
_atom_site_type_symbol
_atom_site_fract_x
_atom_site_fract_y
_atom_site_fract_z
_atom_site_U_iso_or_equiv
_atom_site_adp_type
_atom_site_occupancy
_atom_site_site_symmetry_order
_atom_site_calc_flag
_atom_site_refinement_flags_posn
_atom_site_refinement_flags_adp
_atom_site_refinement_flags_occupancy
_atom_site_disorder_assembly
_atom_site_disorder_group
S2 S 0.36332(13) -0.03828(13) 0.73731(7) 0.0424(3) Uani 1 1 d . . . . .
S1 S 0.63030(13) 1.02745(14) 0.26612(8) 0.0451(4) Uani 1 1 d . . . . .
O4 O 0.3457(5) -0.1239(5) 0.8028(2) 0.0570(11) Uani 1 1 d . . . . .
O3 O 0.4663(4) -0.0909(5) 0.6738(2) 0.0523(11) Uani 1 1 d . . . . .
C52 C 0.7019(7) 0.3096(8) 0.7384(3) 0.0481(14) Uani 1 1 d . . . . .
H52 H 0.725012 0.209623 0.727898 0.058 Uiso 1 1 calc R . . . .
C6 C 0.8301(6) 0.8617(7) 0.3478(3) 0.0391(13) Uani 1 1 d . . . . .
C46 C 0.4132(6) 0.2399(6) 0.7242(3) 0.0368(13) Uani 1 1 d . . . . .
C39 C 0.2985(6) 0.2341(6) 0.6642(3) 0.0345(12) Uani 1 1 d . . . . .
N3 N 0.4267(5) 0.1281(5) 0.7757(3) 0.0413(11) Uani 1 1 d . . . . .
C47 C 0.5454(6) 0.3519(6) 0.7399(3) 0.0359(12) Uani 1 1 d . . . . .
C7 C 0.9740(6) 0.8478(7) 0.3928(3) 0.0401(13) Uani 1 1 d . . . . .
H7 H 0.985385 0.767138 0.420825 0.048 Uiso 1 1 calc R . . . .
O2 O 0.5288(5) 1.0819(5) 0.3295(3) 0.0610(13) Uani 1 1 d . . . . .
C11 C 0.8142(8) 0.4448(8) 0.4599(4) 0.0596(18) Uani 1 1 d . . . . .
H11 H 0.878737 0.361741 0.454577 0.072 Uiso 1 1 calc R . . . .
C41 C 0.3677(6) 0.2973(7) 0.5305(3) 0.0401(13) Uani 1 1 d . . . . .
H41 H 0.428883 0.212080 0.524011 0.048 Uiso 1 1 calc R . . . .
C51 C 0.8294(7) 0.4122(9) 0.7523(4) 0.0592(18) Uani 1 1 d . . . . .
H51 H 0.935602 0.381925 0.751083 0.071 Uiso 1 1 calc R . . . .
N1 N 0.3021(6) 0.9705(6) 0.1575(3) 0.0554(13) Uani 1 1 d . . . . .
C19 C 0.1938(7) 0.4380(8) 0.2445(4) 0.0515(15) Uani 1 1 d . . . . .
H19 H 0.107727 0.372042 0.239016 0.062 Uiso 1 1 calc R . . . .
C48 C 0.5144(7) 0.5005(7) 0.7556(4) 0.0505(15) Uani 1 1 d . . . . .
H48 H 0.408643 0.531968 0.757543 0.061 Uiso 1 1 calc R . . . .
C13 C 0.6471(7) 0.6114(7) 0.5387(4) 0.0517(16) Uani 1 1 d . . . . .
H13 H 0.598240 0.642469 0.587062 0.062 Uiso 1 1 calc R . . . .
C9 C 0.7040(6) 0.6493(7) 0.4019(3) 0.0387(13) Uani 1 1 d . . . . .
C33 C -0.1016(6) 0.0430(7) 0.6043(4) 0.0423(14) Uani 1 1 d . . . . .
C25 C 0.3554(7) 0.8465(8) 0.0232(4) 0.0541(15) Uani 1 1 d . . . . .
C30 C 0.5369(6) 0.8211(7) 0.1407(3) 0.0469(16) Uani 1 1 d . . . . .
C1 C 1.2510(7) 0.9202(8) 0.4453(4) 0.0543(17) Uani 1 1 d . . . . .
H1A H 1.230082 0.930990 0.501972 0.081 Uiso 1 1 calc GR . . . .
H1B H 1.332042 0.990118 0.436458 0.081 Uiso 1 1 calc GR . . . .
H1C H 1.287432 0.821999 0.428062 0.081 Uiso 1 1 calc GR . . . .
C40 C 0.2949(5) 0.3374(6) 0.6020(3) 0.0328(11) Uani 1 1 d . . . . .
C2 C 1.0997(6) 0.9478(8) 0.3977(4) 0.0456(15) Uani 1 1 d . . . . .
C31 C 0.3960(7) 0.8856(7) 0.1062(3) 0.0447(14) Uani 1 1 d . . . . .
C34 C -0.0868(7) -0.0805(8) 0.6447(4) 0.0550(17) Uani 1 1 d . . . . .
H34 H -0.170195 -0.149097 0.640881 0.066 Uiso 1 1 calc R . . . .
C10 C 0.7960(6) 0.5264(7) 0.3954(3) 0.0477(16) Uani 1 1 d . . . . .
H10 H 0.847260 0.496437 0.347569 0.057 Uiso 1 1 calc R . . . .
C5 C 0.8159(6) 0.9909(7) 0.3102(4) 0.0427(14) Uani 1 1 d . . . . .
C21 C 0.4785(6) 0.4840(7) 0.2592(3) 0.0408(12) Uani 1 1 d . . . . .
H21 H 0.582491 0.448489 0.262389 0.049 Uiso 1 1 calc R . . . .
C20 C 0.3511(7) 0.3879(8) 0.2492(3) 0.0504(14) Uani 1 1 d . . . . .
H20 H 0.369650 0.287144 0.245514 0.060 Uiso 1 1 calc R . . . .
C35 C 0.0524(7) -0.1009(7) 0.6905(3) 0.0473(14) Uani 1 1 d . . . . .
H35 H 0.060844 -0.181010 0.719064 0.057 Uiso 1 1 calc R . . . .
C38 C 0.0239(6) 0.1436(7) 0.6101(3) 0.0410(13) Uani 1 1 d . . . . .
H38 H 0.013856 0.225974 0.583370 0.049 Uiso 1 1 calc R . . . .
C29 C 0.7919(10) 0.6764(11) 0.1267(4) 0.091(3) Uani 1 1 d . . . . .
H29A H 0.844472 0.754873 0.162576 0.136 Uiso 1 1 calc GR . . . .
H29B H 0.860516 0.642676 0.083341 0.136 Uiso 1 1 calc GR . . . .
H29C H 0.769142 0.596295 0.156036 0.136 Uiso 1 1 calc GR . . . .
C16 C 0.4523(6) 0.6356(7) 0.2646(3) 0.0391(13) Uani 1 1 d . . . . .
C32 C -0.2539(6) 0.0644(8) 0.5545(4) 0.0560(17) Uani 1 1 d . . . . .
H32A H -0.255510 -0.002807 0.504854 0.084 Uiso 1 1 calc GR . . . .
H32B H -0.257476 0.163926 0.542519 0.084 Uiso 1 1 calc GR . . . .
H32C H -0.345308 0.045624 0.584646 0.084 Uiso 1 1 calc GR . . . .
C3 C 1.0821(7) 1.0681(7) 0.3569(4) 0.0525(16) Uani 1 1 d . . . . .
H3 H 1.167723 1.133369 0.357082 0.063 Uiso 1 1 calc R . . . .
C43 C 0.2622(8) 0.5055(8) 0.4747(4) 0.0586(18) Uani 1 1 d . . . . .
H43 H 0.247057 0.558610 0.431407 0.070 Uiso 1 1 calc R . . . .
C4 C 0.9398(7) 1.0938(7) 0.3157(4) 0.0539(16) Uani 1 1 d . . . . .
H4 H 0.927213 1.179313 0.291848 0.065 Uiso 1 1 calc R . . . .
C12 C 0.7382(7) 0.4850(8) 0.5314(4) 0.0565(17) Uani 1 1 d . . . . .
H12 H 0.748040 0.428366 0.573489 0.068 Uiso 1 1 calc R . . . .
C27 C 0.5902(9) 0.6974(10) 0.0093(4) 0.078(2) Uani 1 1 d . . . . .
H27 H 0.654164 0.632457 -0.022794 0.094 Uiso 1 1 calc R . . . .
N2 N 0.5741(5) 0.8584(5) 0.2270(3) 0.0411(11) Uani 1 1 d . . . . .
C36 C 0.1769(6) -0.0024(7) 0.6934(3) 0.0393(13) Uani 1 1 d . . . . .
C8 C 0.7013(6) 0.7513(7) 0.3388(3) 0.0366(12) Uani 1 1 d . . . . .
C42 C 0.3522(7) 0.3820(8) 0.4665(4) 0.0534(17) Uani 1 1 d . . . . .
H42 H 0.403700 0.353253 0.418670 0.064 Uiso 1 1 calc R . . . .
C28 C 0.6354(8) 0.7326(8) 0.0917(4) 0.0602(19) Uani 1 1 d . . . . .
C53 C 0.4627(7) 0.1648(6) 0.8627(3) 0.0435(14) Uani 1 1 d . . . . .
C59 C 0.3544(7) 0.2602(8) 0.9069(3) 0.0561(18) Uani 1 1 d . . . . .
C45 C 0.2076(7) 0.4696(7) 0.6108(4) 0.0484(15) Uani 1 1 d . . . . .
H45 H 0.159718 0.501527 0.659364 0.058 Uiso 1 1 calc R . . . .
C57 C 0.5325(9) 0.2553(10) 1.0269(4) 0.079(2) Uani 1 1 d . . . . .
H57 H 0.560791 0.288210 1.081030 0.095 Uiso 1 1 calc R . . . .
C26 C 0.4609(9) 0.7516(9) -0.0259(4) 0.076(2) Uani 1 1 d . . . . .
H26 H 0.439337 0.728244 -0.081354 0.091 Uiso 1 1 calc R . . . .
O1 O 0.6488(5) 1.1106(5) 0.2008(3) 0.0647(13) Uani 1 1 d . . . . .
C15 C 0.5822(6) 0.7472(6) 0.2790(3) 0.0369(13) Uani 1 1 d . . . . .
C50 C 0.7913(8) 0.5574(8) 0.7675(4) 0.0640(18) Uani 1 1 d . . . . .
H50 H 0.873695 0.627113 0.777545 0.077 Uiso 1 1 calc R . . . .
C55 C 0.7171(7) 0.0141(8) 0.8567(4) 0.069(2) Uani 1 1 d . . . . .
H55A H 0.721929 -0.074483 0.881439 0.103 Uiso 1 1 calc GR . . . .
H55B H 0.821088 0.060336 0.861146 0.103 Uiso 1 1 calc GR . . . .
H55C H 0.683769 -0.009853 0.800564 0.103 Uiso 1 1 calc GR . . . .
C49 C 0.6376(9) 0.6041(8) 0.7685(4) 0.0623(17) Uani 1 1 d . . . . .
H49 H 0.615049 0.704260 0.777832 0.075 Uiso 1 1 calc R . . . .
C18 C 0.1689(6) 0.5877(8) 0.2481(3) 0.0471(14) Uani 1 1 d . . . . .
H18 H 0.064407 0.621871 0.244145 0.056 Uiso 1 1 calc R . . . .
C14 C 0.6280(6) 0.6916(7) 0.4754(3) 0.0429(14) Uani 1 1 d . . . . .
H14 H 0.564032 0.775042 0.481007 0.051 Uiso 1 1 calc R . . . .
C54 C 0.5978(8) 0.1187(8) 0.8993(4) 0.0542(16) Uani 1 1 d . . . . .
C37 C 0.1669(5) 0.1238(6) 0.6558(3) 0.0344(12) Uani 1 1 d . . . . .
C60 C 0.2916(9) 0.4082(9) 1.0329(3) 0.102(2) Uani 1 1 d . . . . .
H60 H 0.315838 0.444912 1.086927 0.123 Uiso 1 1 calc R . . . .
C17 C 0.2919(6) 0.6866(7) 0.2573(3) 0.0402(13) Uani 1 1 d . . . . .
H17 H 0.271843 0.786772 0.258841 0.048 Uiso 1 1 calc R . . . .
C61 C 0.1583(11) 0.4527(12) 0.9948(4) 0.147(4) Uani 1 1 d . . . . .
H61 H 0.088498 0.519340 1.021959 0.176 Uiso 1 1 calc R . . . .
N4 N 0.2193(7) 0.3030(9) 0.8698(3) 0.087(2) Uani 1 1 d . . . . .
C58 C 0.3912(9) 0.3086(9) 0.9916(4) 0.0669(19) Uani 1 1 d . . . . .
C44 C 0.1930(7) 0.5524(8) 0.5472(4) 0.0538(16) Uani 1 1 d . . . . .
H44 H 0.136134 0.640079 0.553496 0.065 Uiso 1 1 calc R . . . .
C62 C 0.1281(9) 0.3954(12) 0.9130(4) 0.149(5) Uani 1 1 d . . . . .
H62 H 0.035323 0.426007 0.887425 0.179 Uiso 1 1 calc R . . . .
C24 C 0.2197(6) 0.9087(7) -0.0095(3) 0.0782(17) Uani 1 1 d . . . . .
H24 H 0.193136 0.889970 -0.064713 0.094 Uiso 1 1 calc R . . . .
C23 C 0.1277(7) 0.9969(8) 0.0410(3) 0.0837(18) Uani 1 1 d . . . . .
H23 H 0.034609 1.037643 0.021229 0.100 Uiso 1 1 calc R . . . .
C22 C 0.1743(6) 1.0264(7) 0.1233(3) 0.0719(15) Uani 1 1 d . . . . .
H22 H 0.110721 1.089806 0.156580 0.086 Uiso 1 1 calc R . . . .
C56 C 0.6231(9) 0.1619(9) 0.9855(4) 0.074(2) Uani 1 1 d . . . . .
H56 H 0.708049 0.120822 1.012317 0.089 Uiso 1 1 calc R . . . .

loop_
_atom_site_aniso_label
_atom_site_aniso_U_11
_atom_site_aniso_U_22
_atom_site_aniso_U_33
_atom_site_aniso_U_23
_atom_site_aniso_U_13
_atom_site_aniso_U_12
S2 0.0502(7) 0.0375(9) 0.0411(7) 0.0122(6) -0.0022(6) 0.0064(6)
S1 0.0462(7) 0.0419(9) 0.0503(8) 0.0187(7) -0.0013(6) 0.0071(6)
O4 0.072(3) 0.051(3) 0.052(2) 0.025(2) -0.006(2) 0.000(2)
O3 0.053(2) 0.048(3) 0.057(2) 0.009(2) 0.0069(19) 0.0129(19)
C52 0.053(3) 0.049(4) 0.043(3) 0.006(3) 0.001(2) 0.000(3)
C6 0.044(3) 0.036(3) 0.039(3) 0.009(2) 0.004(2) 0.011(2)
C46 0.043(3) 0.037(3) 0.031(3) 0.007(2) -0.002(2) 0.006(2)
C39 0.042(3) 0.033(3) 0.031(3) 0.009(2) 0.006(2) 0.004(2)
N3 0.048(2) 0.044(3) 0.033(2) 0.014(2) -0.0049(19) -0.003(2)
C47 0.044(3) 0.036(3) 0.028(2) 0.006(2) -0.005(2) 0.005(2)
C7 0.036(3) 0.041(4) 0.043(3) 0.007(3) -0.003(2) 0.006(2)
O2 0.057(2) 0.059(3) 0.064(3) -0.004(2) 0.003(2) 0.018(2)
C11 0.058(3) 0.051(4) 0.075(5) 0.030(3) -0.016(3) 0.006(3)
C41 0.042(3) 0.039(4) 0.041(3) 0.013(3) 0.001(2) 0.000(2)
C51 0.047(3) 0.072(5) 0.058(4) 0.010(3) -0.006(3) -0.004(3)
N1 0.054(2) 0.061(3) 0.053(3) 0.019(2) -0.007(2) 0.015(2)
C19 0.048(3) 0.062(4) 0.047(3) 0.016(3) 0.000(2) -0.010(3)
C48 0.052(3) 0.046(4) 0.055(3) 0.013(3) -0.011(2) 0.003(3)
C13 0.058(3) 0.057(5) 0.039(3) 0.007(3) -0.003(3) -0.012(3)
C9 0.035(3) 0.040(4) 0.040(3) 0.008(2) -0.011(2) 0.000(2)
C33 0.041(3) 0.040(4) 0.046(3) 0.002(3) 0.004(2) -0.001(3)
C25 0.057(3) 0.066(4) 0.042(3) 0.021(3) -0.007(2) 0.009(3)
C30 0.045(3) 0.063(5) 0.035(3) 0.017(3) -0.001(2) 0.007(3)
C1 0.043(3) 0.056(4) 0.061(4) 0.004(3) -0.011(3) -0.004(3)
C40 0.032(2) 0.035(3) 0.034(3) 0.014(2) -0.0031(19) -0.006(2)
C2 0.041(3) 0.046(4) 0.049(3) 0.003(3) 0.001(2) 0.003(3)
C31 0.048(3) 0.047(3) 0.042(3) 0.016(2) -0.002(2) 0.011(2)
C34 0.047(3) 0.056(5) 0.061(4) 0.005(3) 0.000(3) -0.005(3)
C10 0.047(3) 0.056(4) 0.042(3) 0.014(3) -0.004(2) 0.007(3)
C5 0.043(3) 0.041(4) 0.047(3) 0.014(3) 0.007(2) 0.002(3)
C21 0.047(3) 0.040(3) 0.035(2) 0.007(2) -0.005(2) 0.010(2)
C20 0.061(3) 0.045(3) 0.044(3) 0.006(2) -0.007(2) 0.001(3)
C35 0.053(3) 0.038(4) 0.054(4) 0.018(3) 0.001(3) -0.006(3)
C38 0.048(3) 0.036(4) 0.040(3) 0.008(3) 0.005(2) 0.002(2)
C29 0.083(5) 0.135(8) 0.060(4) 0.026(4) 0.021(3) 0.056(5)
C16 0.039(3) 0.046(4) 0.032(3) 0.008(2) -0.002(2) 0.004(2)
C32 0.041(3) 0.056(5) 0.069(4) 0.003(3) -0.001(3) 0.001(3)
C3 0.050(3) 0.042(4) 0.068(4) 0.014(3) 0.004(3) -0.016(3)
C43 0.069(4) 0.054(5) 0.056(4) 0.028(3) -0.020(3) -0.012(3)
C4 0.060(4) 0.046(4) 0.059(4) 0.018(3) 0.005(3) 0.001(3)
C12 0.068(4) 0.060(5) 0.045(4) 0.026(3) -0.013(3) -0.013(3)
C27 0.091(5) 0.101(6) 0.041(3) 0.006(4) 0.007(3) 0.036(4)
N2 0.047(3) 0.041(3) 0.036(2) 0.012(2) -0.003(2) 0.008(2)
C36 0.044(3) 0.040(4) 0.033(3) 0.007(2) -0.005(2) 0.003(2)
C8 0.033(2) 0.041(4) 0.038(3) 0.012(2) -0.005(2) 0.003(2)
C42 0.054(3) 0.067(5) 0.042(3) 0.019(3) -0.005(3) -0.016(3)
C28 0.065(4) 0.069(5) 0.051(3) 0.019(3) 0.006(3) 0.025(3)
C53 0.055(3) 0.039(3) 0.037(3) 0.010(2) -0.007(2) 0.006(3)
C59 0.060(4) 0.080(5) 0.030(3) 0.013(3) -0.002(2) 0.010(3)
C45 0.057(3) 0.037(3) 0.053(3) 0.012(3) 0.007(3) 0.007(3)
C57 0.091(5) 0.100(6) 0.043(4) 0.006(4) -0.020(3) 0.001(4)
C26 0.106(6) 0.088(6) 0.034(3) 0.010(3) -0.003(3) 0.028(5)
O1 0.072(3) 0.057(3) 0.072(3) 0.039(3) -0.007(2) 0.002(2)
C15 0.037(3) 0.039(4) 0.036(3) 0.012(2) 0.005(2) 0.004(2)
C50 0.071(4) 0.054(4) 0.065(4) 0.006(3) -0.011(3) -0.023(3)
C55 0.065(4) 0.072(5) 0.067(4) 0.006(3) -0.014(3) 0.031(3)
C49 0.082(4) 0.035(3) 0.067(4) 0.006(3) -0.022(3) -0.005(3)
C18 0.036(3) 0.058(4) 0.046(3) 0.004(3) 0.003(2) 0.001(3)
C14 0.036(3) 0.048(4) 0.044(3) 0.002(3) -0.006(2) -0.004(2)
C54 0.063(4) 0.055(4) 0.046(3) 0.014(3) -0.012(3) 0.002(3)
C37 0.032(2) 0.041(3) 0.031(3) 0.006(2) 0.001(2) -0.003(2)
C60 0.121(5) 0.143(7) 0.041(3) 0.002(3) 0.011(3) 0.049(5)
C17 0.037(2) 0.042(3) 0.041(3) 0.004(2) -0.001(2) 0.013(2)
C61 0.137(6) 0.231(11) 0.064(4) -0.014(5) 0.016(4) 0.109(7)
N4 0.073(3) 0.137(6) 0.049(3) 0.007(3) -0.002(2) 0.052(4)
C58 0.081(4) 0.083(5) 0.037(3) 0.010(3) 0.003(3) 0.018(4)
C44 0.062(3) 0.043(4) 0.057(4) 0.014(3) -0.007(3) 0.005(3)
C62 0.123(6) 0.264(12) 0.054(4) -0.004(5) 0.001(4) 0.123(7)
C24 0.075(3) 0.109(5) 0.051(3) 0.017(3) -0.015(2) 0.023(3)
C23 0.071(3) 0.116(5) 0.068(3) 0.033(3) -0.015(3) 0.028(3)
C22 0.067(3) 0.086(4) 0.065(3) 0.020(3) -0.002(2) 0.031(3)
C56 0.080(4) 0.091(5) 0.050(4) 0.013(4) -0.021(3) 0.022(4)

loop_
_atom_type_symbol
_atom_type_description
_atom_type_scat_dispersion_real
_atom_type_scat_dispersion_imag
_atom_type_scat_source
C C 0.0033 0.0016 'International Tables Vol C Tables 4.2.6.8 and 6.1.1.4'
H H 0.0000 0.0000 'International Tables Vol C Tables 4.2.6.8 and 6.1.1.4'
N N 0.0061 0.0033 'International Tables Vol C Tables 4.2.6.8 and 6.1.1.4'
O O 0.0106 0.0060 'International Tables Vol C Tables 4.2.6.8 and 6.1.1.4'
S S 0.1246 0.1234 'International Tables Vol C Tables 4.2.6.8 and 6.1.1.4'

loop_
_geom_angle_atom_site_label_1
_geom_angle_atom_site_label_2
_geom_angle_atom_site_label_3
_geom_angle
_geom_angle_site_symmetry_1
_geom_angle_site_symmetry_3
_geom_angle_publ_flag
O4 S2 N3 108.5(2) . . ?
O4 S2 C36 110.8(3) . . ?
O3 S2 O4 118.9(2) . . ?
O3 S2 N3 107.2(2) . . ?
O3 S2 C36 108.0(3) . . ?
N3 S2 C36 102.0(3) . . ?
O2 S1 C5 107.7(3) . . ?
O2 S1 N2 109.8(3) . . ?
O2 S1 O1 119.1(3) . . ?
N2 S1 C5 99.9(3) . . ?
O1 S1 C5 110.7(3) . . ?
O1 S1 N2 107.9(3) . . ?
C47 C52 C51 122.2(6) . . ?
C7 C6 C5 115.8(5) . . ?
C7 C6 C8 123.3(5) . . ?
C5 C6 C8 120.9(5) . . ?
C39 C46 N3 121.7(5) . . ?
C39 C46 C47 125.3(5) . . ?
N3 C46 C47 112.8(4) . . ?
C46 C39 C40 122.9(5) . . ?
C46 C39 C37 121.6(5) . . ?
C37 C39 C40 115.5(4) . . ?
C46 N3 S2 116.9(3) . . ?
C46 N3 C53 121.4(5) . . ?
C53 N3 S2 120.5(4) . . ?
C52 C47 C46 120.7(5) . . ?
C52 C47 C48 117.8(6) . . ?
C48 C47 C46 121.6(5) . . ?
C2 C7 C6 123.4(6) . . ?
C12 C11 C10 121.3(6) . . ?
C40 C41 C42 121.5(5) . . ?
C50 C51 C52 117.4(6) . . ?
C22 N1 C31 115.6(5) . . ?
C18 C19 C20 118.5(6) . . ?
C47 C48 C49 121.3(6) . . ?
C14 C13 C12 120.7(6) . . ?
C10 C9 C8 121.7(5) . . ?
C10 C9 C14 118.2(5) . . ?
C14 C9 C8 119.5(5) . . ?
C34 C33 C32 119.7(5) . . ?
C38 C33 C34 119.4(5) . . ?
C38 C33 C32 121.0(6) . . ?
C31 C25 C26 119.0(5) . . ?
C24 C25 C31 118.6(5) . . ?
C24 C25 C26 122.3(6) . . ?
C31 C30 N2 118.3(5) . . ?
C28 C30 C31 120.2(5) . . ?
C28 C30 N2 121.4(5) . . ?
C41 C40 C39 119.3(5) . . ?
C41 C40 C45 117.9(5) . . ?
C45 C40 C39 122.6(5) . . ?
C7 C2 C1 119.2(6) . . ?
C3 C2 C7 118.3(5) . . ?
C3 C2 C1 122.5(6) . . ?
N1 C31 C25 123.1(5) . . ?
N1 C31 C30 117.7(5) . . ?
C25 C31 C30 118.9(5) . . ?
C35 C34 C33 120.1(6) . . ?
C9 C10 C11 120.5(6) . . ?
C6 C5 S1 117.8(4) . . ?
C4 C5 S1 120.3(5) . . ?
C4 C5 C6 121.5(5) . . ?
C20 C21 C16 119.9(5) . . ?
C21 C20 C19 121.3(6) . . ?
C36 C35 C34 119.6(6) . . ?
C33 C38 C37 121.3(6) . . ?
C21 C16 C15 123.4(5) . . ?
C21 C16 C17 118.8(5) . . ?
C17 C16 C15 117.8(5) . . ?
C2 C3 C4 121.5(6) . . ?
C42 C43 C44 120.0(6) . . ?
C3 C4 C5 119.3(6) . . ?
C13 C12 C11 118.2(6) . . ?
C26 C27 C28 124.0(7) . . ?
C30 N2 S1 120.8(4) . . ?
C15 N2 S1 117.6(3) . . ?
C15 N2 C30 121.1(5) . . ?
C35 C36 S2 121.0(5) . . ?
C35 C36 C37 122.5(5) . . ?
C37 C36 S2 116.4(4) . . ?
C6 C8 C9 115.3(4) . . ?
C15 C8 C6 121.8(5) . . ?
C15 C8 C9 122.8(5) . . ?
C43 C42 C41 119.9(6) . . ?
C30 C28 C29 120.2(6) . . ?
C30 C28 C27 118.5(6) . . ?
C27 C28 C29 121.3(6) . . ?
C59 C53 N3 116.7(5) . . ?
C54 C53 N3 122.2(5) . . ?
C54 C53 C59 120.9(5) . . ?
C53 C59 C58 118.7(5) . . ?
N4 C59 C53 120.0(5) . . ?
N4 C59 C58 121.3(6) . . ?
C44 C45 C40 120.1(5) . . ?
C56 C57 C58 121.2(7) . . ?
C27 C26 C25 119.1(6) . . ?
N2 C15 C16 114.9(4) . . ?
C8 C15 C16 124.6(5) . . ?
C8 C15 N2 120.4(5) . . ?
C49 C50 C51 122.3(7) . . ?
C50 C49 C48 119.1(7) . . ?
C17 C18 C19 122.0(5) . . ?
C13 C14 C9 121.0(5) . . ?
C53 C54 C55 124.0(6) . . ?
C53 C54 C56 118.0(6) . . ?
C56 C54 C55 117.7(6) . . ?
C38 C37 C39 121.2(5) . . ?
C36 C37 C39 121.7(4) . . ?
C36 C37 C38 117.1(5) . . ?
C61 C60 C58 119.7(6) . . ?
C18 C17 C16 119.4(6) . . ?
C60 C61 C62 117.9(6) . . ?
C62 N4 C59 117.0(6) . . ?
C57 C58 C59 118.0(6) . . ?
C60 C58 C59 118.5(6) . . ?
C60 C58 C57 123.4(6) . . ?
C43 C44 C45 120.5(6) . . ?
N4 C62 C61 125.4(6) . . ?
C23 C24 C25 118.4(5) . . ?
C24 C23 C22 119.2(4) . . ?
N1 C22 C23 124.9(5) . . ?
C57 C56 C54 122.7(6) . . ?

loop_
_geom_bond_atom_site_label_1
_geom_bond_atom_site_label_2
_geom_bond_distance
_geom_bond_site_symmetry_2
_geom_bond_publ_flag
S2 O4 1.443(4) . ?
S2 O3 1.426(4) . ?
S2 N3 1.643(5) . ?
S2 C36 1.742(5) . ?
S1 O2 1.422(4) . ?
S1 C5 1.739(6) . ?
S1 N2 1.651(5) . ?
S1 O1 1.427(4) . ?
C52 C47 1.364(7) . ?
C52 C51 1.407(9) . ?
C6 C7 1.403(7) . ?
C6 C5 1.417(8) . ?
C6 C8 1.462(8) . ?
C46 C39 1.349(7) . ?
C46 N3 1.428(7) . ?
C46 C47 1.493(8) . ?
C39 C40 1.498(7) . ?
C39 C37 1.478(8) . ?
N3 C53 1.461(7) . ?
C47 C48 1.376(8) . ?
C7 C2 1.382(8) . ?
C11 C10 1.396(8) . ?
C11 C12 1.382(9) . ?
C41 C40 1.368(7) . ?
C41 C42 1.405(7) . ?
C51 C50 1.359(10) . ?
N1 C31 1.352(7) . ?
N1 C22 1.324(6) . ?
C19 C20 1.394(8) . ?
C19 C18 1.380(9) . ?
C48 C49 1.386(9) . ?
C13 C12 1.381(9) . ?
C13 C14 1.371(8) . ?
C9 C10 1.358(8) . ?
C9 C8 1.501(8) . ?
C9 C14 1.413(7) . ?
C33 C34 1.397(9) . ?
C33 C38 1.383(8) . ?
C33 C32 1.516(8) . ?
C25 C31 1.406(8) . ?
C25 C26 1.440(8) . ?
C25 C24 1.394(7) . ?
C30 C31 1.450(7) . ?
C30 N2 1.452(7) . ?
C30 C28 1.371(8) . ?
C1 C2 1.503(8) . ?
C40 C45 1.408(8) . ?
C2 C3 1.378(8) . ?
C34 C35 1.389(8) . ?
C5 C4 1.388(9) . ?
C21 C20 1.367(9) . ?
C21 C16 1.397(8) . ?
C35 C36 1.368(8) . ?
C38 C37 1.414(7) . ?
C29 C28 1.527(9) . ?
C16 C15 1.475(8) . ?
C16 C17 1.425(7) . ?
C3 C4 1.383(9) . ?
C43 C42 1.354(9) . ?
C43 C44 1.378(9) . ?
C27 C28 1.401(9) . ?
C27 C26 1.335(9) . ?
N2 C15 1.426(7) . ?
C36 C37 1.391(8) . ?
C8 C15 1.373(7) . ?
C53 C59 1.418(8) . ?
C53 C54 1.355(8) . ?
C59 N4 1.347(8) . ?
C59 C58 1.439(8) . ?
C45 C44 1.390(8) . ?
C57 C58 1.414(10) . ?
C57 C56 1.291(9) . ?
C50 C49 1.354(9) . ?
C55 C54 1.514(8) . ?
C18 C17 1.356(9) . ?
C54 C56 1.444(9) . ?
C60 C61 1.349(9) . ?
C60 C58 1.370(9) . ?
C61 C62 1.404(9) . ?
N4 C62 1.303(7) . ?
C24 C23 1.350(7) . ?
C23 C22 1.400(7) . ?
